data_7134172
loop_
_publ_author_name
'Nallamilli, Tarun'
'Munakala, Anandarao'
'Dhanavath, Ramulu'
'Mahendran, Hariharan'
'Chegondi, Rambabu'

_publ_section_title
;
 Pd(II)-Catalyzed Cyclization of Alkyne-Tethered Malononitriles via
 Nitrile Insertion
;
_journal_name_full 'Chemical Communications'
_journal_paper_doi 10.1039/D4CC05973E
_journal_year 2025
_chemical_formula_moiety 'C22 H20 N2 O2'
_chemical_formula_sum 'C22 H20 N2 O2'
_chemical_formula_weight 344.40
_space_group_crystal_system monoclinic
_space_group_IT_number 9
_space_group_name_Hall 'C -2yc'
_space_group_name_H-M_alt 'C 1 c 1'
_atom_sites_solution_hydrogens mixed
_audit_creation_method SHELXL-2019/3
_audit_update_record
;
2024-11-02 deposited with the CCDC.	2025-01-15 downloaded from the CCDC.
;
_cell_angle_alpha 90
_cell_angle_beta 91.106(4)
_cell_angle_gamma 90
_cell_formula_units_Z 4
_cell_length_a 12.1282(11)
_cell_length_b 20.2533(17)
_cell_length_c 7.5226(6)
_cell_measurement_reflns_used 5725
_cell_measurement_temperature 294(2)
_cell_measurement_theta_max 22.558
_cell_measurement_theta_min 3.316
_cell_volume 1847.5(3)
_computing_cell_refinement '<i>SAINT</i> (Bruker, 2016)'
_computing_data_collection '<i>APEX3</i> (Bruker, 2016)'
_computing_data_reduction 'Bruker SAINT'
_computing_structure_refinement 'SHELXL-2019/2 (Sheldrick, 2019)'
_computing_structure_solution 'SHELXT 2018/2 (Sheldrick, 2018)'
_diffrn_ambient_temperature 294(2)
_diffrn_measured_fraction_theta_full 0.996
_diffrn_measured_fraction_theta_max 0.995
_diffrn_measurement_device_type 'Bruker D8 QUEST PHOTON III C7 HPAD'
_diffrn_measurement_method '\w and \f'
_diffrn_radiation_type MoK\a
_diffrn_radiation_wavelength 0.71073
_diffrn_reflns_av_R_equivalents 0.0409
_diffrn_reflns_av_unetI/netI 0.0410
_diffrn_reflns_Laue_measured_fraction_full 0.996
_diffrn_reflns_Laue_measured_fraction_max 0.995
_diffrn_reflns_limit_h_max 15
_diffrn_reflns_limit_h_min -16
_diffrn_reflns_limit_k_max 26
_diffrn_reflns_limit_k_min -26
_diffrn_reflns_limit_l_max 10
_diffrn_reflns_limit_l_min -10
_diffrn_reflns_number 17414
_diffrn_reflns_point_group_measured_fraction_full 0.945
_diffrn_reflns_point_group_measured_fraction_max 0.914
_diffrn_reflns_theta_full 25.242
_diffrn_reflns_theta_max 28.381
_diffrn_reflns_theta_min 3.316
_diffrn_source microfocus
_exptl_absorpt_coefficient_mu 0.080
_exptl_absorpt_correction_T_max 0.7457
_exptl_absorpt_correction_T_min 0.6477
_exptl_absorpt_correction_type multi-scan
_exptl_absorpt_process_details
;
 SADABS 2016/2: Krause, L., Herbst-Irmer, R., Sheldrick G.M. & Stalke D.,
 J. Appl. Cryst. 48 (2015) 3-10
;
_exptl_crystal_density_diffrn 1.238
_exptl_crystal_description BLOCK
_exptl_crystal_F_000 728
_exptl_crystal_size_max 0.260
_exptl_crystal_size_mid 0.240
_exptl_crystal_size_min 0.180
_refine_diff_density_max 0.092
_refine_diff_density_min -0.113
_refine_diff_density_rms 0.025
_refine_ls_abs_structure_details
;
 Flack x determined using 1056 quotients [(I+)-(I-)]/[(I+)+(I-)]
 (Parsons, Flack and Wagner, Acta Cryst. B69 (2013) 249-259).
;
_refine_ls_abs_structure_Flack 0.1(7)
_refine_ls_extinction_method none
_refine_ls_goodness_of_fit_ref 0.998
_refine_ls_hydrogen_treatment mixed
_refine_ls_matrix_type full
_refine_ls_number_parameters 240
_refine_ls_number_reflns 4227
_refine_ls_number_restraints 2
_refine_ls_restrained_S_all 0.998
_refine_ls_R_factor_all 0.0733
_refine_ls_R_factor_gt 0.0392
_refine_ls_shift/su_max 0.000
_refine_ls_shift/su_mean 0.000
_refine_ls_structure_factor_coef Fsqd
_refine_ls_weighting_details 'w=1/[\s^2^(Fo^2^)+(0.0480P)^2^+0.2142P] where P=(Fo^2^+2Fc^2^)/3'
_refine_ls_weighting_scheme calc
_refine_ls_wR_factor_gt 0.0903
_refine_ls_wR_factor_ref 0.1069
_reflns_Friedel_coverage 0.833
_reflns_Friedel_fraction_full 0.893
_reflns_Friedel_fraction_max 0.833
_reflns_number_gt 2764
_reflns_number_total 4227
_reflns_threshold_expression 'I > 2\s(I)'
_cod_data_source_file d4cc05973e2.cif
_cod_data_source_block KB845_0m
_cod_original_sg_symbol_H-M 'C c'
_cod_database_code 7134172
_shelx_shelxl_version_number 2019/3
_shelx_space_group_comment
;
The symmetry employed for this shelxl refinement is uniquely defined
by the following loop, which should always be used as a source of
symmetry information in preference to the above space-group names.
They are only intended as comments.
;
_shelx_estimated_absorpt_t_min 0.979
_shelx_estimated_absorpt_t_max 0.986

loop_
_space_group_symop_operation_xyz
'x, y, z'
'x, -y, z+1/2'
'x+1/2, y+1/2, z'
'x+1/2, -y+1/2, z+1/2'

loop_
_atom_site_label
_atom_site_type_symbol
_atom_site_fract_x
_atom_site_fract_y
_atom_site_fract_z
_atom_site_U_iso_or_equiv
_atom_site_adp_type
_atom_site_occupancy
_atom_site_site_symmetry_order
_atom_site_calc_flag
_atom_site_refinement_flags_posn
_atom_site_refinement_flags_adp
_atom_site_refinement_flags_occupancy
_atom_site_disorder_assembly
_atom_site_disorder_group
O1 O 0.5621(2) 0.92399(10) 0.4249(3) 0.0916(7) Uani 1 1 d . . . . .
O2 O 0.64657(16) 0.72996(10) 0.0479(2) 0.0686(5) Uani 1 1 d . . . . .
N1 N 0.6109(2) 0.83213(11) 0.2730(3) 0.0605(6) Uani 1 1 d . . . . .
H1N H 0.639(2) 0.8173(15) 0.170(5) 0.068(9) Uiso 1 1 d . . . . .
N2 N 0.6782(2) 0.85125(15) 0.7618(4) 0.0884(8) Uani 1 1 d . . . . .
C1 C 0.5664(2) 0.78227(13) 0.3751(3) 0.0543(6) Uani 1 1 d . . . . .
C2 C 0.5513(2) 0.72002(13) 0.3169(3) 0.0556(6) Uani 1 1 d . . . . .
C3 C 0.5074(3) 0.67649(15) 0.4617(4) 0.0713(8) Uani 1 1 d . . . . .
H3A H 0.545643 0.634452 0.465758 0.086 Uiso 1 1 calc R U . . .
H3B H 0.428973 0.668620 0.444748 0.086 Uiso 1 1 calc R U . . .
C4 C 0.5305(3) 0.71655(14) 0.6296(4) 0.0668(7) Uani 1 1 d . . . . .
H4A H 0.601443 0.704659 0.682105 0.080 Uiso 1 1 calc R U . . .
H4B H 0.473768 0.709006 0.716479 0.080 Uiso 1 1 calc R U . . .
C5 C 0.5304(2) 0.78982(13) 0.5686(3) 0.0576(6) Uani 1 1 d . . . . .
C6 C 0.6118(2) 0.82662(15) 0.6749(4) 0.0638(7) Uani 1 1 d . . . . .
C7 C 0.4127(2) 0.82030(16) 0.5789(4) 0.0651(7) Uani 1 1 d . . . . .
H7A H 0.406946 0.856665 0.495346 0.078 Uiso 1 1 calc R U . . .
H7B H 0.358999 0.787187 0.542871 0.078 Uiso 1 1 calc R U . . .
C8 C 0.3849(2) 0.84495(15) 0.7606(4) 0.0660(7) Uani 1 1 d . . . . .
C9 C 0.3439(2) 0.80430(19) 0.8919(4) 0.0797(9) Uani 1 1 d . . . . .
H9 H 0.330702 0.759949 0.867492 0.096 Uiso 1 1 calc R U . . .
C10 C 0.3222(3) 0.8294(3) 1.0608(5) 0.0991(12) Uani 1 1 d . . . . .
H10 H 0.297391 0.801519 1.149624 0.119 Uiso 1 1 calc R U . . .
C11 C 0.3375(3) 0.8948(3) 1.0951(5) 0.1055(13) Uani 1 1 d . . . . .
H11 H 0.321261 0.911843 1.206406 0.127 Uiso 1 1 calc R U . . .
C12 C 0.3765(4) 0.9350(2) 0.9671(6) 0.1105(13) Uani 1 1 d . . . . .
H12 H 0.386618 0.979645 0.990638 0.133 Uiso 1 1 calc R U . . .
C13 C 0.4010(3) 0.91042(19) 0.8039(5) 0.0889(10) Uani 1 1 d . . . . .
H13 H 0.429501 0.938749 0.718987 0.107 Uiso 1 1 calc R U . . .
C14 C 0.6066(3) 0.89964(14) 0.2989(4) 0.0669(7) Uani 1 1 d . . . . .
C15 C 0.6624(3) 0.93922(17) 0.1600(4) 0.0852(10) Uani 1 1 d . . . . .
H15A H 0.740083 0.930256 0.164360 0.128 Uiso 1 1 calc R U . . .
H15B H 0.650115 0.985357 0.181293 0.128 Uiso 1 1 calc R U . . .
H15C H 0.632799 0.927564 0.044963 0.128 Uiso 1 1 calc R U . . .
C16 C 0.5829(2) 0.69726(14) 0.1397(3) 0.0570(6) Uani 1 1 d . . . . .
C17 C 0.5391(2) 0.63401(13) 0.0695(3) 0.0600(7) Uani 1 1 d . . . . .
C18 C 0.6070(3) 0.59182(17) -0.0224(5) 0.0836(9) Uani 1 1 d . . . . .
H18 H 0.681218 0.601914 -0.034941 0.100 Uiso 1 1 calc R U . . .
C19 C 0.5640(5) 0.5346(2) -0.0955(6) 0.1120(14) Uani 1 1 d . . . . .
H19 H 0.609836 0.505350 -0.154310 0.134 Uiso 1 1 calc R U . . .
C20 C 0.4533(5) 0.52069(19) -0.0813(5) 0.1119(16) Uani 1 1 d . . . . .
H20 H 0.424903 0.482087 -0.131107 0.134 Uiso 1 1 calc R U . . .
C21 C 0.3847(4) 0.56283(18) 0.0048(5) 0.0905(11) Uani 1 1 d . . . . .
H21 H 0.309700 0.553811 0.010793 0.109 Uiso 1 1 calc R U . . .
C22 C 0.4279(3) 0.61893(15) 0.0829(4) 0.0689(8) Uani 1 1 d . . . . .
H22 H 0.381995 0.647038 0.145385 0.083 Uiso 1 1 calc R U . . .

loop_
_atom_site_aniso_label
_atom_site_aniso_U_11
_atom_site_aniso_U_22
_atom_site_aniso_U_33
_atom_site_aniso_U_23
_atom_site_aniso_U_13
_atom_site_aniso_U_12
O1 0.139(2) 0.0651(12) 0.0711(17) -0.0101(11) 0.0217(15) -0.0090(12)
O2 0.0817(13) 0.0741(12) 0.0506(11) -0.0009(9) 0.0144(9) -0.0104(10)
N1 0.0767(15) 0.0595(14) 0.0455(13) -0.0005(11) 0.0091(11) -0.0114(11)
N2 0.0838(18) 0.119(2) 0.0625(17) -0.0166(16) -0.0031(15) -0.0197(16)
C1 0.0592(15) 0.0606(16) 0.0434(14) 0.0022(11) 0.0025(11) -0.0076(12)
C2 0.0661(16) 0.0591(15) 0.0418(13) 0.0007(11) 0.0048(11) -0.0068(12)
C3 0.099(2) 0.0656(17) 0.0497(16) 0.0040(13) 0.0092(15) -0.0125(15)
C4 0.0834(19) 0.0724(18) 0.0449(15) 0.0066(13) 0.0074(13) -0.0030(14)
C5 0.0660(16) 0.0655(15) 0.0415(14) -0.0035(12) 0.0018(12) -0.0065(12)
C6 0.0664(16) 0.0799(18) 0.0454(15) -0.0057(13) 0.0061(13) -0.0061(14)
C7 0.0657(16) 0.0826(18) 0.0471(15) -0.0020(13) 0.0011(12) 0.0002(14)
C8 0.0620(16) 0.089(2) 0.0473(16) -0.0007(14) 0.0030(12) 0.0038(15)
C9 0.0700(19) 0.107(3) 0.0627(19) 0.0017(17) 0.0126(15) -0.0093(18)
C10 0.083(2) 0.155(4) 0.061(2) 0.014(2) 0.0201(17) -0.004(2)
C11 0.095(3) 0.160(4) 0.061(2) -0.019(3) 0.014(2) 0.015(3)
C12 0.138(3) 0.112(3) 0.082(3) -0.025(3) 0.020(2) 0.008(3)
C13 0.115(3) 0.089(2) 0.063(2) -0.0056(17) 0.0212(19) 0.011(2)
C14 0.089(2) 0.0605(16) 0.0511(16) -0.0014(14) -0.0014(14) -0.0133(15)
C15 0.125(3) 0.0722(19) 0.0589(19) 0.0089(14) 0.0006(18) -0.0301(18)
C16 0.0670(16) 0.0614(16) 0.0425(14) 0.0026(12) 0.0019(12) -0.0015(13)
C17 0.0817(19) 0.0573(15) 0.0410(14) 0.0003(12) 0.0011(13) -0.0003(13)
C18 0.106(2) 0.079(2) 0.0657(19) -0.0159(17) 0.0118(17) 0.0080(18)
C19 0.175(5) 0.081(3) 0.080(3) -0.025(2) 0.011(3) 0.018(3)
C20 0.191(5) 0.072(2) 0.071(2) -0.0119(19) -0.023(3) -0.026(3)
C21 0.117(3) 0.085(2) 0.069(2) 0.0052(18) -0.020(2) -0.033(2)
C22 0.085(2) 0.0699(18) 0.0513(16) 0.0039(13) -0.0019(14) -0.0098(15)

loop_
_atom_type_symbol
_atom_type_description
_atom_type_scat_dispersion_real
_atom_type_scat_dispersion_imag
_atom_type_scat_source
C C 0.0033 0.0016 'International Tables Vol C Tables 4.2.6.8 and 6.1.1.4'
H H 0.0000 0.0000 'International Tables Vol C Tables 4.2.6.8 and 6.1.1.4'
N N 0.0061 0.0033 'International Tables Vol C Tables 4.2.6.8 and 6.1.1.4'
O O 0.0106 0.0060 'International Tables Vol C Tables 4.2.6.8 and 6.1.1.4'

loop_
_geom_angle_atom_site_label_1
_geom_angle_atom_site_label_2
_geom_angle_atom_site_label_3
_geom_angle
_geom_angle_site_symmetry_1
_geom_angle_site_symmetry_3
_geom_angle_publ_flag
C14 N1 C1 128.9(3) . . ?
C14 N1 H1N 117.8(19) . . ?
C1 N1 H1N 112.9(19) . . ?
C2 C1 N1 123.7(2) . . ?
C2 C1 C5 111.2(2) . . ?
N1 C1 C5 125.0(2) . . ?
C1 C2 C16 123.6(2) . . ?
C1 C2 C3 111.2(2) . . ?
C16 C2 C3 125.1(2) . . ?
C2 C3 C4 103.1(2) . . ?
C2 C3 H3A 111.2 . . ?
C4 C3 H3A 111.2 . . ?
C2 C3 H3B 111.2 . . ?
C4 C3 H3B 111.2 . . ?
H3A C3 H3B 109.1 . . ?
C3 C4 C5 105.3(2) . . ?
C3 C4 H4A 110.7 . . ?
C5 C4 H4A 110.7 . . ?
C3 C4 H4B 110.7 . . ?
C5 C4 H4B 110.7 . . ?
H4A C4 H4B 108.8 . . ?
C6 C5 C1 111.6(2) . . ?
C6 C5 C4 109.2(2) . . ?
C1 C5 C4 100.7(2) . . ?
C6 C5 C7 112.3(2) . . ?
C1 C5 C7 111.4(2) . . ?
C4 C5 C7 111.0(2) . . ?
N2 C6 C5 175.2(3) . . ?
C8 C7 C5 113.6(2) . . ?
C8 C7 H7A 108.9 . . ?
C5 C7 H7A 108.9 . . ?
C8 C7 H7B 108.9 . . ?
C5 C7 H7B 108.9 . . ?
H7A C7 H7B 107.7 . . ?
C13 C8 C9 117.0(3) . . ?
C13 C8 C7 120.1(3) . . ?
C9 C8 C7 122.8(3) . . ?
C8 C9 C10 120.5(4) . . ?
C8 C9 H9 119.8 . . ?
C10 C9 H9 119.8 . . ?
C11 C10 C9 120.0(4) . . ?
C11 C10 H10 120.0 . . ?
C9 C10 H10 120.0 . . ?
C12 C11 C10 119.9(4) . . ?
C12 C11 H11 120.1 . . ?
C10 C11 H11 120.1 . . ?
C11 C12 C13 120.5(4) . . ?
C11 C12 H12 119.7 . . ?
C13 C12 H12 119.7 . . ?
C12 C13 C8 122.1(4) . . ?
C12 C13 H13 119.0 . . ?
C8 C13 H13 119.0 . . ?
O1 C14 N1 122.3(3) . . ?
O1 C14 C15 123.2(3) . . ?
N1 C14 C15 114.5(3) . . ?
C14 C15 H15A 109.5 . . ?
C14 C15 H15B 109.5 . . ?
H15A C15 H15B 109.5 . . ?
C14 C15 H15C 109.5 . . ?
H15A C15 H15C 109.5 . . ?
H15B C15 H15C 109.5 . . ?
O2 C16 C2 121.0(2) . . ?
O2 C16 C17 119.2(2) . . ?
C2 C16 C17 119.8(2) . . ?
C18 C17 C22 119.3(3) . . ?
C18 C17 C16 120.0(3) . . ?
C22 C17 C16 120.5(2) . . ?
C17 C18 C19 119.6(4) . . ?
C17 C18 H18 120.2 . . ?
C19 C18 H18 120.2 . . ?
C20 C19 C18 120.1(4) . . ?
C20 C19 H19 120.0 . . ?
C18 C19 H19 120.0 . . ?
C21 C20 C19 120.8(3) . . ?
C21 C20 H20 119.6 . . ?
C19 C20 H20 119.6 . . ?
C20 C21 C22 119.2(4) . . ?
C20 C21 H21 120.4 . . ?
C22 C21 H21 120.4 . . ?
C21 C22 C17 120.8(3) . . ?
C21 C22 H22 119.6 . . ?
C17 C22 H22 119.6 . . ?

loop_
_geom_bond_atom_site_label_1
_geom_bond_atom_site_label_2
_geom_bond_distance
_geom_bond_site_symmetry_2
_geom_bond_publ_flag
O1 C14 1.205(3) . ?
O2 C16 1.238(3) . ?
N1 C14 1.382(4) . ?
N1 C1 1.384(3) . ?
N1 H1N 0.90(3) . ?
N2 C6 1.143(4) . ?
C1 C2 1.346(3) . ?
C1 C5 1.535(4) . ?
C2 C16 1.468(4) . ?
C2 C3 1.506(4) . ?
C3 C4 1.523(4) . ?
C3 H3A 0.9700 . ?
C3 H3B 0.9700 . ?
C4 C5 1.554(4) . ?
C4 H4A 0.9700 . ?
C4 H4B 0.9700 . ?
C5 C6 1.462(4) . ?
C5 C7 1.558(4) . ?
C7 C8 1.500(4) . ?
C7 H7A 0.9700 . ?
C7 H7B 0.9700 . ?
C8 C13 1.378(5) . ?
C8 C9 1.385(4) . ?
C9 C10 1.399(5) . ?
C9 H9 0.9300 . ?
C10 C11 1.361(6) . ?
C10 H10 0.9300 . ?
C11 C12 1.353(6) . ?
C11 H11 0.9300 . ?
C12 C13 1.363(5) . ?
C12 H12 0.9300 . ?
C13 H13 0.9300 . ?
C14 C15 1.489(4) . ?
C15 H15A 0.9600 . ?
C15 H15B 0.9600 . ?
C15 H15C 0.9600 . ?
C16 C17 1.480(4) . ?
C17 C18 1.381(4) . ?
C17 C22 1.388(4) . ?
C18 C19 1.381(6) . ?
C18 H18 0.9300 . ?
C19 C20 1.378(6) . ?
C19 H19 0.9300 . ?
C20 C21 1.364(6) . ?
C20 H20 0.9300 . ?
C21 C22 1.378(5) . ?
C21 H21 0.9300 . ?
C22 H22 0.9300 . ?

loop_
_geom_torsion_atom_site_label_1
_geom_torsion_atom_site_label_2
_geom_torsion_atom_site_label_3
_geom_torsion_atom_site_label_4
_geom_torsion
_geom_torsion_site_symmetry_1
_geom_torsion_site_symmetry_2
_geom_torsion_site_symmetry_3
_geom_torsion_site_symmetry_4
_geom_torsion_publ_flag
C14 N1 C1 C2 162.8(3) . . . . ?
C14 N1 C1 C5 -18.5(4) . . . . ?
N1 C1 C2 C16 1.7(4) . . . . ?
C5 C1 C2 C16 -177.1(2) . . . . ?
N1 C1 C2 C3 176.9(3) . . . . ?
C5 C1 C2 C3 -1.9(3) . . . . ?
C1 C2 C3 C4 -16.3(3) . . . . ?
C16 C2 C3 C4 158.8(3) . . . . ?
C2 C3 C4 C5 27.4(3) . . . . ?
C2 C1 C5 C6 134.6(2) . . . . ?
N1 C1 C5 C6 -44.2(4) . . . . ?
C2 C1 C5 C4 18.8(3) . . . . ?
N1 C1 C5 C4 -160.0(3) . . . . ?
C2 C1 C5 C7 -99.0(3) . . . . ?
N1 C1 C5 C7 82.2(3) . . . . ?
C3 C4 C5 C6 -145.4(3) . . . . ?
C3 C4 C5 C1 -27.9(3) . . . . ?
C3 C4 C5 C7 90.2(3) . . . . ?
C6 C5 C7 C8 -39.0(3) . . . . ?
C1 C5 C7 C8 -165.0(2) . . . . ?
C4 C5 C7 C8 83.5(3) . . . . ?
C5 C7 C8 C13 94.8(3) . . . . ?
C5 C7 C8 C9 -84.4(3) . . . . ?
C13 C8 C9 C10 -1.1(5) . . . . ?
C7 C8 C9 C10 178.2(3) . . . . ?
C8 C9 C10 C11 2.4(6) . . . . ?
C9 C10 C11 C12 -1.8(6) . . . . ?
C10 C11 C12 C13 -0.3(7) . . . . ?
C11 C12 C13 C8 1.7(7) . . . . ?
C9 C8 C13 C12 -1.0(5) . . . . ?
C7 C8 C13 C12 179.8(4) . . . . ?
C1 N1 C14 O1 1.7(5) . . . . ?
C1 N1 C14 C15 -179.0(3) . . . . ?
C1 C2 C16 O2 15.8(4) . . . . ?
C3 C2 C16 O2 -158.7(3) . . . . ?
C1 C2 C16 C17 -164.7(3) . . . . ?
C3 C2 C16 C17 20.8(4) . . . . ?
O2 C16 C17 C18 40.3(4) . . . . ?
C2 C16 C17 C18 -139.2(3) . . . . ?
O2 C16 C17 C22 -134.6(3) . . . . ?
C2 C16 C17 C22 45.9(4) . . . . ?
C22 C17 C18 C19 -1.6(5) . . . . ?
C16 C17 C18 C19 -176.6(3) . . . . ?
C17 C18 C19 C20 2.0(6) . . . . ?
C18 C19 C20 C21 -0.2(7) . . . . ?
C19 C20 C21 C22 -1.9(6) . . . . ?
C20 C21 C22 C17 2.2(5) . . . . ?
C18 C17 C22 C21 -0.5(4) . . . . ?
C16 C17 C22 C21 174.5(3) . . . . ?
